data_4032468
loop_
_publ_author_name
'Sharma, Satyasheel'
'Oh, Yongguk'
'Mishra, Neeraj Kumar'
'De, Umasankar'
'Jo, Hyeim'
'Sachan, Richa'
'Kim, Hyung Sik'
'Jung, Young Hoon'
'Kim, In Su'

_publ_section_title
;
 Rhodium-Catalyzed [3 + 2] Annulation of Cyclic N-Acyl Ketimines with
 Activated Olefins: Anticancer Activity of Spiroisoindolinones.
;
_journal_issue 7
_journal_name_full 'The Journal of organic chemistry'
_journal_page_first 3359
_journal_page_last 3367
_journal_paper_doi 10.1021/acs.joc.6b02708
_journal_volume 82
_journal_year 2017
_chemical_formula_sum 'C30 H18 N O3'
_chemical_formula_weight 440.45
_chemical_name_common S1493
_space_group_crystal_system monoclinic
_space_group_IT_number 15
_space_group_name_Hall '-C 2yc'
_space_group_name_H-M_alt 'C 1 2/c 1'
_symmetry_space_group_name_Hall '-C 2yc'
_symmetry_space_group_name_H-M 'C 1 2/c 1'
_atom_sites_solution_hydrogens geom
_cell_angle_alpha 90
_cell_angle_beta 120.546(3)
_cell_angle_gamma 90
_cell_formula_units_Z 8
_cell_length_a 32.5385(15)
_cell_length_b 9.6703(4)
_cell_length_c 17.3689(7)
_cell_measurement_reflns_used 9856
_cell_measurement_temperature 296.(2)
_cell_measurement_theta_max 28.4312
_cell_measurement_theta_min 2.2275
_cell_volume 4706.8(4)
_computing_cell_refinement 'SAINT V8.34A (Bruker AXS Inc., 2013)'
_computing_data_collection 'Bruker Instrument Service v2013.12.0.0'
_computing_data_reduction 'SAINT V8.34A (Bruker AXS Inc., 2013)'
_computing_structure_refinement 'SHELXL-2013 (Sheldrick, 2013)'
_diffrn_ambient_temperature 296.(2)
_diffrn_detector_area_resol_mean 8.3333
_diffrn_measured_fraction_theta_full 0.977
_diffrn_measured_fraction_theta_max 0.977
_diffrn_measurement_device_type 'Bruker APEX-II CCD'
_diffrn_measurement_method '\f and \w scans'
_diffrn_radiation_wavelength 0.71073
_diffrn_reflns_av_R_equivalents 0.0424
_diffrn_reflns_av_unetI/netI 0.0180
_diffrn_reflns_limit_h_max 38
_diffrn_reflns_limit_h_min -38
_diffrn_reflns_limit_k_max 11
_diffrn_reflns_limit_k_min -11
_diffrn_reflns_limit_l_max 20
_diffrn_reflns_limit_l_min -20
_diffrn_reflns_number 42716
_diffrn_reflns_theta_full 25.00
_diffrn_reflns_theta_max 25.00
_diffrn_reflns_theta_min 2.35
_exptl_absorpt_coefficient_mu 0.080
_exptl_absorpt_correction_T_max 0.99
_exptl_absorpt_correction_T_min 0.77
_exptl_absorpt_correction_type multi-scan
_exptl_absorpt_process_details 'SADABS V2012/1 (Bruker AXS Inc.)'
_exptl_crystal_colour colourless
_exptl_crystal_density_diffrn 1.243
_exptl_crystal_density_method 'not measured'
_exptl_crystal_description block
_exptl_crystal_F_000 1832
_exptl_crystal_size_max 0.350
_exptl_crystal_size_mid 0.350
_exptl_crystal_size_min 0.100
_refine_diff_density_max 0.800
_refine_diff_density_min -0.474
_refine_ls_extinction_method none
_refine_ls_goodness_of_fit_ref 1.041
_refine_ls_hydrogen_treatment constr
_refine_ls_matrix_type full
_refine_ls_number_parameters 322
_refine_ls_number_reflns 4053
_refine_ls_number_restraints 40
_refine_ls_restrained_S_all 1.039
_refine_ls_R_factor_all 0.1135
_refine_ls_R_factor_gt 0.1074
_refine_ls_shift/su_max 0.001
_refine_ls_shift/su_mean 0.000
_refine_ls_structure_factor_coef Fsqd
_refine_ls_weighting_details 'w=1/[\s^2^(Fo^2^)+(0.1593P)^2^+14.0609P] where P=(Fo^2^+2Fc^2^)/3'
_refine_ls_weighting_scheme calc
_refine_ls_wR_factor_gt 0.2811
_refine_ls_wR_factor_ref 0.2881
_reflns_number_gt 3669
_reflns_number_total 4053
_reflns_threshold_expression 'I > 2\s(I)'
_cod_data_source_file jo6b02708_si_004.cif
_cod_data_source_block I
_cod_database_code 4032468

loop_
_space_group_symop_operation_xyz
'x, y, z'
'-x, y, -z+1/2'
'x+1/2, y+1/2, z'
'-x+1/2, y+1/2, -z+1/2'
'-x, -y, -z'
'x, -y, z-1/2'
'-x+1/2, -y+1/2, -z'
'x+1/2, -y+1/2, z-1/2'

loop_
_atom_site_type_symbol
_atom_site_label
_atom_site_fract_x
_atom_site_fract_y
_atom_site_fract_z
_atom_site_U_iso_or_equiv
_atom_site_adp_type
_atom_site_calc_flag
_atom_site_refinement_flags_adp
_atom_site_refinement_flags_occupancy
_atom_site_refinement_flags_posn
_atom_site_occupancy
C C1 0.35440(11) 0.5019(4) 0.6040(2) 0.0392(8) Uani d . . . 1
C C2 0.35655(14) 0.3611(4) 0.6143(3) 0.0541(9) Uani d . . . 1
H H2 0.3809 0.3202 0.6659 0.065 Uiso calc U . R 1
C C3 0.32145(16) 0.2804(4) 0.5461(3) 0.0614(11) Uani d . . . 1
H H3 0.3227 0.1846 0.5515 0.074 Uiso calc U . R 1
C C4 0.28463(15) 0.3421(4) 0.4698(3) 0.0591(11) Uani d . . . 1
H H4 0.2612 0.2875 0.4248 0.071 Uiso calc U . R 1
C C5 0.28264(12) 0.4846(4) 0.4606(2) 0.0504(9) Uani d . . . 1
H H5 0.2579 0.5262 0.4099 0.061 Uiso calc U . R 1
C C6 0.31818(11) 0.5648(4) 0.5281(2) 0.0401(8) Uani d . . . 1
C C7 0.32216(11) 0.7211(4) 0.5322(2) 0.0416(8) Uani d . . . 1
H H7 0.2992 0.7577 0.5476 0.05 Uiso calc U . R 1
C C8 0.37312(11) 0.7448(3) 0.6129(2) 0.0380(7) Uani d . . . 1
H H8 0.3949 0.7543 0.5899 0.046 Uiso calc U . R 1
C C9 0.38719(10) 0.6093(3) 0.6716(2) 0.0370(7) Uani d . . . 1
C C10 0.37928(11) 0.6161(3) 0.7507(2) 0.0389(7) Uani d . . . 1
C C11 0.33807(13) 0.6450(4) 0.7528(3) 0.0522(9) Uani d . . . 1
H H11 0.3096 0.6655 0.7006 0.063 Uiso calc U . R 1
C C12 0.34048(15) 0.6423(5) 0.8339(3) 0.0619(11) Uani d . . . 1
H H12 0.3134 0.6629 0.8368 0.074 Uiso calc U . R 1
C C13 0.38213(16) 0.6099(5) 0.9108(3) 0.0612(11) Uani d . . . 1
H H13 0.3826 0.6078 0.9648 0.073 Uiso calc U . R 1
C C14 0.42357(14) 0.5803(4) 0.9099(2) 0.0552(10) Uani d . . . 1
H H14 0.4518 0.5579 0.962 0.066 Uiso calc U . R 1
C C15 0.42110(12) 0.5855(4) 0.8285(2) 0.0433(8) Uani d . . . 1
C C16 0.45900(12) 0.5600(4) 0.8059(2) 0.0441(8) Uani d . . . 1
C C17 0.37743(13) 0.8734(4) 0.6658(2) 0.0464(8) Uani d . . . 1
C C18 0.42901(18) 1.0053(5) 0.7918(3) 0.0829(15) Uani d . . . 1
H H18A 0.4126 0.9855 0.8241 0.099 Uiso calc U . R 1
H H18B 0.4164 1.0908 0.7589 0.099 Uiso calc U . R 1
C C21* 0.5513(3) 0.8804(14) 0.9866(7) 0.108(4) Uani d U P D 0.5
C C22* 0.5733(5) 0.9991(14) 0.9799(9) 0.103(4) Uani d U P D 0.5
C C23* 0.5519(3) 1.1120(18) 0.9237(10) 0.147(7) Uani d U P D 0.5
C C19 0.48143(10) 1.0191(4) 0.8557(2) 0.0700(13) Uani d . . G 1
C C20 0.50643(14) 0.9122(4) 0.9146(3) 0.0860(15) Uani d . . DG 1
C C21 0.55506(15) 0.9257(6) 0.9748(4) 0.071(3) Uani d U P G 0.5
C C22 0.57869(11) 1.0462(8) 0.9760(5) 0.087(3) Uani d U P G 0.5
C C23 0.55369(17) 1.1532(6) 0.9171(4) 0.093(4) Uani d U P G 0.5
C C24 0.50506(16) 1.1396(4) 0.8570(3) 0.109(2) Uani d . . DG 1
C C25 0.31386(12) 0.7927(4) 0.4475(2) 0.0477(9) Uani d . . . 1
C C26 0.28976(15) 0.9174(4) 0.4213(3) 0.0622(11) Uani d . . . 1
H H26 0.2772 0.9558 0.4541 0.075 Uiso calc U . R 1
C C27 0.28428(18) 0.9850(6) 0.3464(3) 0.0844(15) Uani d . . . 1
H H27 0.2687 1.0698 0.3298 0.101 Uiso calc U . R 1
C C28 0.3017(2) 0.9277(7) 0.2962(3) 0.0924(19) Uani d . . . 1
H H28 0.298 0.9738 0.246 0.111 Uiso calc U . R 1
C C29 0.3247(2) 0.8021(7) 0.3205(3) 0.0885(17) Uani d . . . 1
H H29 0.3363 0.7626 0.2864 0.106 Uiso calc U . R 1
C C30 0.33064(18) 0.7341(5) 0.3961(3) 0.0705(12) Uani d . . . 1
H H30 0.346 0.6489 0.4121 0.085 Uiso calc U . R 1
N N1 0.43745(9) 0.5740(3) 0.71629(17) 0.0420(7) Uani d . . . 1
H H1 0.4524 0.5628 0.6878 0.05 Uiso calc U . R 1
O O1 0.50139(9) 0.5338(4) 0.85735(16) 0.0631(8) Uani d . . . 1
O O2 0.34485(10) 0.9485(3) 0.65196(19) 0.0667(8) Uani d . . . 1
O O3 0.42180(9) 0.8928(3) 0.73060(17) 0.0573(7) Uani d . . . 1

loop_
_atom_site_aniso_label
_atom_site_aniso_U_11
_atom_site_aniso_U_22
_atom_site_aniso_U_33
_atom_site_aniso_U_12
_atom_site_aniso_U_13
_atom_site_aniso_U_23
C1 0.0357(16) 0.0511(19) 0.0390(16) -0.0022(14) 0.0250(14) -0.0029(14)
C2 0.059(2) 0.057(2) 0.057(2) 0.0009(18) 0.0378(19) 0.0006(17)
C3 0.074(3) 0.051(2) 0.074(3) -0.018(2) 0.049(2) -0.0090(19)
C4 0.060(2) 0.069(3) 0.062(2) -0.027(2) 0.041(2) -0.023(2)
C5 0.0377(18) 0.070(3) 0.0422(18) -0.0123(16) 0.0196(15) -0.0098(17)
C6 0.0328(16) 0.056(2) 0.0346(16) -0.0037(14) 0.0195(14) -0.0043(14)
C7 0.0368(17) 0.053(2) 0.0342(16) 0.0015(14) 0.0174(14) -0.0012(14)
C8 0.0337(16) 0.0492(19) 0.0333(15) -0.0008(13) 0.0186(13) 0.0003(13)
C9 0.0281(15) 0.0508(19) 0.0369(16) -0.0005(13) 0.0200(13) -0.0007(13)
C10 0.0400(17) 0.0459(18) 0.0380(16) -0.0021(14) 0.0252(14) 0.0002(13)
C11 0.048(2) 0.066(2) 0.052(2) -0.0035(17) 0.0321(17) -0.0002(17)
C12 0.062(2) 0.080(3) 0.071(3) -0.004(2) 0.054(2) -0.004(2)
C13 0.072(3) 0.082(3) 0.046(2) -0.017(2) 0.043(2) -0.0070(19)
C14 0.056(2) 0.077(3) 0.0409(18) -0.0150(19) 0.0300(17) -0.0032(17)
C15 0.0386(17) 0.056(2) 0.0410(17) -0.0028(14) 0.0242(15) 0.0039(14)
C16 0.0366(17) 0.058(2) 0.0393(17) 0.0040(15) 0.0203(15) 0.0068(15)
C17 0.0457(19) 0.051(2) 0.0389(17) -0.0044(16) 0.0189(15) 0.0014(15)
C18 0.076(3) 0.070(3) 0.074(3) -0.001(2) 0.018(3) -0.028(2)
C21* 0.108(4) 0.108(4) 0.108(4) -0.0002(10) 0.055(2) -0.0005(10)
C22* 0.104(4) 0.104(4) 0.104(4) 0.0006(10) 0.053(2) -0.0007(10)
C23* 0.147(7) 0.147(7) 0.147(7) -0.0005(10) 0.075(4) -0.0001(10)
C19 0.060(2) 0.086(3) 0.058(2) -0.015(2) 0.025(2) -0.037(2)
C20 0.070(3) 0.101(4) 0.072(3) 0.015(3) 0.026(3) -0.019(3)
C21 0.071(3) 0.071(3) 0.071(3) 0.0008(10) 0.0360(16) -0.0012(10)
C22 0.086(4) 0.088(4) 0.087(4) -0.0001(10) 0.045(2) -0.0026(10)
C23 0.093(4) 0.094(4) 0.094(4) -0.0021(10) 0.049(2) -0.0010(10)
C24 0.106(4) 0.142(6) 0.077(3) -0.061(4) 0.045(3) -0.049(4)
C25 0.0430(18) 0.057(2) 0.0359(17) -0.0072(16) 0.0149(15) 0.0026(15)
C26 0.053(2) 0.062(2) 0.054(2) -0.0005(18) 0.0147(19) 0.0067(18)
C27 0.073(3) 0.083(3) 0.065(3) -0.001(3) 0.013(2) 0.026(3)
C28 0.090(4) 0.117(5) 0.043(2) -0.024(3) 0.015(3) 0.026(3)
C29 0.100(4) 0.127(5) 0.045(2) -0.024(4) 0.041(3) -0.002(3)
C30 0.086(3) 0.082(3) 0.053(2) 0.001(2) 0.042(2) 0.005(2)
N1 0.0292(13) 0.0657(19) 0.0355(14) 0.0061(12) 0.0197(12) 0.0032(12)
O1 0.0382(14) 0.104(2) 0.0442(14) 0.0115(14) 0.0187(12) 0.0196(14)
O2 0.0576(17) 0.0642(18) 0.0622(17) 0.0138(14) 0.0187(14) -0.0109(14)
O3 0.0464(14) 0.0615(17) 0.0513(15) -0.0073(12) 0.0154(12) -0.0158(12)

loop_
_atom_type_symbol
_atom_type_description
_atom_type_scat_dispersion_real
_atom_type_scat_dispersion_imag
_atom_type_scat_source
C C 0.0033 0.0016 'International Tables Vol C Tables 4.2.6.8 and 6.1.1.4'
H H 0.0000 0.0000 'International Tables Vol C Tables 4.2.6.8 and 6.1.1.4'
N N 0.0061 0.0033 'International Tables Vol C Tables 4.2.6.8 and 6.1.1.4'
O O 0.0106 0.0060 'International Tables Vol C Tables 4.2.6.8 and 6.1.1.4'

loop_
_geom_angle_atom_site_label_1
_geom_angle_atom_site_label_2
_geom_angle_atom_site_label_3
_geom_angle
C2 C1 C6 121.6(3)
C2 C1 C9 127.3(3)
C6 C1 C9 111.0(3)
C1 C2 C3 118.6(4)
C1 C2 H2 120.7
C3 C2 H2 120.7
C4 C3 C2 120.5(4)
C4 C3 H3 119.7
C2 C3 H3 119.7
C5 C4 C3 120.3(4)
C5 C4 H4 119.9
C3 C4 H4 119.9
C4 C5 C6 119.1(4)
C4 C5 H5 120.4
C6 C5 H5 120.4
C1 C6 C5 119.9(3)
C1 C6 C7 112.5(3)
C5 C6 C7 127.6(3)
C6 C7 C25 116.1(3)
C6 C7 C8 102.5(3)
C25 C7 C8 112.9(3)
C6 C7 H7 108.3
C25 C7 H7 108.3
C8 C7 H7 108.3
C17 C8 C7 113.5(3)
C17 C8 C9 112.5(2)
C7 C8 C9 106.7(2)
C17 C8 H8 108.0
C7 C8 H8 108.0
C9 C8 H8 108.0
N1 C9 C10 100.9(2)
N1 C9 C1 114.2(3)
C10 C9 C1 110.6(2)
N1 C9 C8 114.8(2)
C10 C9 C8 114.9(3)
C1 C9 C8 102.0(2)
C15 C10 C11 120.3(3)
C15 C10 C9 109.8(3)
C11 C10 C9 129.9(3)
C12 C11 C10 118.1(4)
C12 C11 H11 120.9
C10 C11 H11 120.9
C11 C12 C13 121.2(3)
C11 C12 H12 119.4
C13 C12 H12 119.4
C12 C13 C14 121.4(3)
C12 C13 H13 119.3
C14 C13 H13 119.3
C15 C14 C13 117.1(4)
C15 C14 H14 121.5
C13 C14 H14 121.5
C10 C15 C14 121.9(3)
C10 C15 C16 108.4(3)
C14 C15 C16 129.8(3)
O1 C16 N1 126.3(3)
O1 C16 C15 127.9(3)
N1 C16 C15 105.8(3)
O2 C17 O3 123.8(3)
O2 C17 C8 125.1(3)
O3 C17 C8 111.1(3)
O3 C18 C19 108.0(4)
O3 C18 H18A 110.1
C19 C18 H18A 110.1
O3 C18 H18B 110.1
C19 C18 H18B 110.1
H18A C18 H18B 108.4
C21 C21* C20 79.2(3)
C21 C21* C22* 16.8(8)
C20 C21* C22* 95.3(8)
C21 C21* C22 15.4(7)
C20 C21* C22 93.2(6)
C22* C21* C22 2.6(6)
C22 C22* C21 163.(2)
C22 C22* C21* 170.(2)
C21 C22* C21* 9.7(5)
C22 C22* C23* 44.1(8)
C21 C22* C23* 118.6(16)
C21* C22* C23* 127.6(13)
C22 C22* C23 36.5(12)
C21 C22* C23 126.3(12)
C21* C22* C23 135.2(10)
C23* C22* C23 7.7(5)
C22 C23* C22* 18.8(6)
C22 C23* C24 151.6(15)
C22* C23* C24 132.8(14)
C22 C23* C21 42.3(6)
C22* C23* C21 23.4(7)
C24 C23* C21 109.3(9)
C20 C19 C24 120.0
C20 C19 C18 120.0(3)
C24 C19 C18 120.0(3)
C21* C20 C19 141.3(5)
C21* C20 C21 21.8(5)
C19 C20 C21 120.0
C21* C21 C22* 153.5(12)
C21* C21 C22 158.9(9)
C22* C21 C22 6.2(9)
C21* C21 C20 79.1(3)
C22* C21 C20 126.2(9)
C22 C21 C20 120.0
C21* C21 C23* 164.4(15)
C22* C21 C23* 37.9(10)
C22 C21 C23* 31.77(18)
C20 C21 C23* 88.24(18)
C22* C22 C23* 117.0(12)
C22* C22 C21 11.2(16)
C23* C22 C21 106.0(8)
C22* C22 C23 131.1(16)
C23* C22 C23 14.1(8)
C21 C22 C23 120.0
C22* C22 C21* 7.1(18)
C23* C22 C21* 111.1(8)
C21 C22 C21* 5.7(2)
C23 C22 C21* 125.06(9)
C24 C23 C22 120.0
C24 C23 C22* 107.6(5)
C22 C23 C22* 12.4(4)
C23 C24 C19 120.0
C23 C24 C23* 17.6(7)
C19 C24 C23* 102.4(7)
C30 C25 C26 119.3(4)
C30 C25 C7 120.3(4)
C26 C25 C7 120.4(3)
C25 C26 C27 120.1(5)
C25 C26 H26 120.0
C27 C26 H26 120.0
C28 C27 C26 120.5(5)
C28 C27 H27 119.7
C26 C27 H27 119.7
C29 C28 C27 119.7(4)
C29 C28 H28 120.1
C27 C28 H28 120.1
C28 C29 C30 120.0(5)
C28 C29 H29 120.0
C30 C29 H29 120.0
C25 C30 C29 120.3(5)
C25 C30 H30 119.8
C29 C30 H30 119.8
C16 N1 C9 115.1(3)
C16 N1 H1 122.4
C9 N1 H1 122.4
C17 O3 C18 115.5(3)

loop_
_geom_bond_atom_site_label_1
_geom_bond_atom_site_label_2
_geom_bond_distance
C1 C2 1.371(5)
C1 C6 1.384(4)
C1 C9 1.524(5)
C2 C3 1.394(6)
C2 H2 0.93
C3 C4 1.390(6)
C3 H3 0.93
C4 C5 1.385(6)
C4 H4 0.93
C5 C6 1.392(5)
C5 H5 0.93
C6 C7 1.515(5)
C7 C25 1.522(4)
C7 C8 1.550(4)
C7 H7 0.98
C8 C17 1.510(5)
C8 C9 1.579(5)
C8 H8 0.98
C9 N1 1.450(4)
C9 C10 1.523(4)
C10 C15 1.376(5)
C10 C11 1.388(5)
C11 C12 1.370(5)
C11 H11 0.93
C12 C13 1.371(6)
C12 H12 0.93
C13 C14 1.387(6)
C13 H13 0.93
C14 C15 1.377(5)
C14 H14 0.93
C15 C16 1.492(5)
C16 O1 1.230(4)
C16 N1 1.350(4)
C17 O2 1.204(4)
C17 O3 1.317(4)
C18 O3 1.455(5)
C18 C19 1.495(5)
C18 H18A 0.97
C18 H18B 0.97
C21* C21 0.525(13)
C21* C20 1.390(2)
C21* C22* 1.390(2)
C21* C22 1.889(13)
C22* C22 0.504(13)
C22* C21 0.901(13)
C22* C23* 1.392(2)
C22* C23 1.763(13)
C23* C22 1.088(8)
C23* C24 1.394(2)
C23* C21 1.987(16)
C19 C20 1.39
C19 C24 1.39
C20 C21 1.39
C21 C22 1.39
C22 C23 1.39
C23 C24 1.39
C25 C30 1.382(6)
C25 C26 1.383(6)
C26 C27 1.385(6)
C26 H26 0.93
C27 C28 1.376(8)
C27 H27 0.93
C28 C29 1.376(9)
C28 H28 0.93
C29 C30 1.391(6)
C29 H29 0.93
C30 H30 0.93
N1 H1 0.86
